data_7057676
loop_
_publ_author_name
'Ghosh, Sagar'
'Hari, Nairita'
'Pinkowicz, Dawid'
'Fitta, Magdalena'
'Mohanta, Sasankasekhar'

_publ_section_title
;
 Syntheses, crystal structures and magnetic properties of a series of
 ZnII2LnIII2 compounds (Ln = Gd, Tb, Dy, Ho and Er): contrasting
 structural and magnetic features
;
_journal_issue 19
_journal_name_full 'New Journal of Chemistry'
_journal_page_first 15917
_journal_paper_doi 10.1039/C8NJ02532K
_journal_volume 42
_journal_year 2018
_chemical_formula_sum 'C34 H52 Cl2 Ho2 N4 O16 Zn2'
_chemical_formula_weight 1304.29
_space_group_crystal_system monoclinic
_space_group_IT_number 14
_space_group_name_Hall '-P 2yn'
_space_group_name_H-M_alt 'P 1 21/n 1'
_symmetry_space_group_name_Hall '-P 2yn'
_symmetry_space_group_name_H-M 'P 1 21/n 1'
_atom_sites_solution_hydrogens mixed
_audit_creation_method SHELXL-2014/7
_audit_update_record
;
2018-08-20 deposited with the CCDC.
2018-08-27 downloaded from the CCDC.
;
_cell_angle_alpha 90
_cell_angle_beta 110.224(2)
_cell_angle_gamma 90
_cell_formula_units_Z 2
_cell_length_a 11.5941(6)
_cell_length_b 12.5761(6)
_cell_length_c 16.4918(8)
_cell_measurement_reflns_used 9925
_cell_measurement_temperature 296(2)
_cell_measurement_theta_max 29.04
_cell_measurement_theta_min 2.48
_cell_volume 2256.4(2)
_computing_cell_refinement 'Bruker SAINT'
_computing_data_collection 'Bruker APEX2'
_computing_data_reduction 'Bruker SAINT'
_computing_molecular_graphics 'Bruker SHELXTL'
_computing_publication_material 'Bruker SHELXTL'
_computing_structure_refinement 'SHELXL-2014/7 (Sheldrick, 2014)'
_computing_structure_solution 'SHELXS-97 (Sheldrick, 2008)'
_diffrn_ambient_temperature 296(2)
_diffrn_measured_fraction_theta_full 0.999
_diffrn_measured_fraction_theta_max 0.988
_diffrn_measurement_device_type 'Bruker APEX-II CCD'
_diffrn_measurement_method '\f and \w scans'
_diffrn_radiation_type MoK\a
_diffrn_radiation_wavelength 0.71073
_diffrn_reflns_av_R_equivalents 0.0546
_diffrn_reflns_av_unetI/netI 0.0393
_diffrn_reflns_Laue_measured_fraction_full 0.999
_diffrn_reflns_Laue_measured_fraction_max 0.988
_diffrn_reflns_limit_h_max 14
_diffrn_reflns_limit_h_min -13
_diffrn_reflns_limit_k_max 15
_diffrn_reflns_limit_k_min -15
_diffrn_reflns_limit_l_max 20
_diffrn_reflns_limit_l_min -20
_diffrn_reflns_number 26760
_diffrn_reflns_point_group_measured_fraction_full 0.999
_diffrn_reflns_point_group_measured_fraction_max 0.988
_diffrn_reflns_theta_full 25.242
_diffrn_reflns_theta_max 26.497
_diffrn_reflns_theta_min 1.880
_exptl_absorpt_coefficient_mu 4.706
_exptl_absorpt_correction_T_max 0.7462
_exptl_absorpt_correction_T_min 0.3470
_exptl_absorpt_correction_type multi-scan
_exptl_absorpt_process_details SADABS
_exptl_crystal_colour yellow
_exptl_crystal_density_diffrn 1.920
_exptl_crystal_description cuboid
_exptl_crystal_F_000 1280
_exptl_crystal_size_max 0.200
_exptl_crystal_size_mid 0.180
_exptl_crystal_size_min 0.160
_exptl_transmission_factor_max 0.7462
_exptl_transmission_factor_min 0.3470
_refine_diff_density_max 1.779
_refine_diff_density_min -0.792
_refine_diff_density_rms 0.132
_refine_ls_extinction_method none
_refine_ls_goodness_of_fit_ref 1.013
_refine_ls_hydrogen_treatment mixed
_refine_ls_matrix_type full
_refine_ls_number_parameters 283
_refine_ls_number_reflns 4619
_refine_ls_number_restraints 2
_refine_ls_restrained_S_all 1.013
_refine_ls_R_factor_all 0.0429
_refine_ls_R_factor_gt 0.0358
_refine_ls_shift/su_max 0.002
_refine_ls_shift/su_mean 0.000
_refine_ls_structure_factor_coef Fsqd
_refine_ls_weighting_details 'w=1/[\s^2^(Fo^2^)+(0.0600P)^2^+2.0000P] where P=(Fo^2^+2Fc^2^)/3'
_refine_ls_weighting_scheme calc
_refine_ls_wR_factor_gt 0.0908
_refine_ls_wR_factor_ref 0.0969
_reflns_Friedel_coverage 0.000
_reflns_number_gt 3976
_reflns_number_total 4619
_reflns_threshold_expression 'I > 2\s(I)'
_cod_data_source_file c8nj02532k2.cif
_cod_data_source_block 4
_cod_depositor_comments 'Adding full bibliography for 7057673--7057677.cif.'
_cod_original_cell_volume 2256.39(19)
_cod_database_code 7057676
_shelx_shelxl_version_number 2014/7
_shelx_space_group_comment
;
The symmetry employed for this shelxl refinement is uniquely defined
by the following loop, which should always be used as a source of
symmetry information in preference to the above space-group names.
They are only intended as comments.
;
_shelx_estimated_absorpt_t_min 0.453
_shelx_estimated_absorpt_t_max 0.520

loop_
_space_group_symop_operation_xyz
'x, y, z'
'-x+1/2, y+1/2, -z+1/2'
'-x, -y, -z'
'x-1/2, -y-1/2, z-1/2'

loop_
_atom_site_label
_atom_site_type_symbol
_atom_site_fract_x
_atom_site_fract_y
_atom_site_fract_z
_atom_site_U_iso_or_equiv
_atom_site_adp_type
_atom_site_occupancy
_atom_site_site_symmetry_order
_atom_site_calc_flag
_atom_site_refinement_flags_posn
_atom_site_refinement_flags_adp
C1 C 0.5398(4) 0.3293(4) 0.7568(3) 0.0377(10) Uani 1 1 d . .
C2 C 0.5299(5) 0.4300(4) 0.7193(3) 0.0420(11) Uani 1 1 d . .
C3 C 0.5336(6) 0.4435(5) 0.6375(4) 0.0533(14) Uani 1 1 d . .
H3 H 0.5269 0.5113 0.6137 0.064 Uiso 1 1 calc R U
C4 C 0.5474(5) 0.3566(6) 0.5911(3) 0.0603(15) Uani 1 1 d . .
H4 H 0.5472 0.3654 0.5351 0.072 Uiso 1 1 calc R U
C5 C 0.5613(5) 0.2578(5) 0.6268(3) 0.0564(14) Uani 1 1 d . .
H5 H 0.5709 0.1999 0.5947 0.068 Uiso 1 1 calc R U
C6 C 0.5616(5) 0.2414(4) 0.7111(3) 0.0468(12) Uani 1 1 d . .
C7 C 0.5969(5) 0.1378(5) 0.7490(3) 0.0521(13) Uani 1 1 d . .
H7 H 0.6258 0.0890 0.7182 0.063 Uiso 1 1 calc R U
C8 C 0.6465(6) 0.0076(5) 0.8617(4) 0.0618(16) Uani 1 1 d . .
H8A H 0.6937 -0.0248 0.8298 0.074 Uiso 1 1 calc R U
H8B H 0.5830 -0.0418 0.8633 0.074 Uiso 1 1 calc R U
C9 C 0.7290(6) 0.0358(4) 0.9522(4) 0.0553(15) Uani 1 1 d . .
H9A H 0.7641 -0.0284 0.9837 0.066 Uiso 1 1 calc R U
H9B H 0.7958 0.0807 0.9499 0.066 Uiso 1 1 calc R U
C10 C 0.7293(5) 0.1647(4) 1.0664(3) 0.0462(12) Uani 1 1 d . .
H10A H 0.7919 0.2006 1.0498 0.055 Uiso 1 1 calc R U
H10B H 0.7699 0.1247 1.1188 0.055 Uiso 1 1 calc R U
C11 C 0.6440(5) 0.2452(4) 1.0825(3) 0.0446(11) Uani 1 1 d . .
H11A H 0.5901 0.2099 1.1078 0.054 Uiso 1 1 calc R U
H11B H 0.6917 0.2976 1.1236 0.054 Uiso 1 1 calc R U
C12 C 0.5007(7) 0.6155(5) 0.7393(4) 0.0665(17) Uani 1 1 d . .
H12A H 0.5722 0.6368 0.7267 0.100 Uiso 1 1 calc R U
H12B H 0.4888 0.6628 0.7814 0.100 Uiso 1 1 calc R U
H12C H 0.4299 0.6180 0.6873 0.100 Uiso 1 1 calc R U
C13 C 0.6952(6) 0.7135(5) 0.9459(5) 0.0733(19) Uani 1 1 d . .
H13A H 0.7637 0.7018 0.9982 0.110 Uiso 1 1 calc R U
H13B H 0.6623 0.7833 0.9472 0.110 Uiso 1 1 calc R U
H13C H 0.7220 0.7078 0.8972 0.110 Uiso 1 1 calc R U
C14 C 0.9450(6) 0.3824(6) 0.8896(5) 0.077(2) Uani 1 1 d . .
H14A H 0.9709 0.3108 0.9065 0.116 Uiso 1 1 calc R U
H14B H 1.0083 0.4309 0.9217 0.116 Uiso 1 1 calc R U
H14C H 0.9299 0.3909 0.8290 0.116 Uiso 1 1 calc R U
C15 C 0.8303(5) 0.4051(4) 0.9077(3) 0.0449(11) Uani 1 1 d . .
C16 C 0.7565(6) 0.5741(5) 1.2012(4) 0.0602(15) Uani 1 1 d . .
H16A H 0.7704 0.5207 1.2452 0.090 Uiso 1 1 calc R U
H16B H 0.6996 0.6260 1.2078 0.090 Uiso 1 1 calc R U
H16C H 0.8328 0.6082 1.2066 0.090 Uiso 1 1 calc R U
C17 C 0.7045(5) 0.5235(4) 1.1145(3) 0.0384(10) Uani 1 1 d . .
Cl1 Cl 0.33792(13) 0.12546(12) 0.88380(10) 0.0628(4) Uani 1 1 d . .
H2A H 0.631(7) 0.042(4) 1.014(5) 0.08(2) Uiso 1 1 d D .
H4A H 0.553(4) 0.659(5) 0.958(4) 0.06(2) Uiso 1 1 d D .
Ho1 Ho 0.61632(2) 0.44903(2) 0.94100(2) 0.03219(10) Uani 1 1 d . .
N1 N 0.5914(4) 0.1085(3) 0.8209(3) 0.0488(10) Uani 1 1 d . .
N2 N 0.6578(4) 0.0915(3) 0.9963(3) 0.0450(10) Uani 1 1 d D .
O1 O 0.5332(3) 0.3229(2) 0.83532(19) 0.0395(7) Uani 1 1 d . .
O2 O 0.5719(3) 0.2973(2) 1.00548(19) 0.0349(7) Uani 1 1 d . .
O3 O 0.5170(3) 0.5104(3) 0.7723(2) 0.0469(8) Uani 1 1 d . .
O4 O 0.6035(3) 0.6366(3) 0.9390(2) 0.0399(8) Uani 1 1 d D .
O5 O 0.7864(4) 0.3363(3) 0.9429(3) 0.0556(10) Uani 1 1 d . .
O6 O 0.7750(3) 0.4940(3) 0.8863(2) 0.0492(8) Uani 1 1 d . .
O7 O 0.7722(3) 0.4906(3) 1.0755(2) 0.0521(9) Uani 1 1 d . .
O8 O 0.5886(3) 0.5132(3) 1.0793(2) 0.0373(7) Uani 1 1 d . .
Zn1 Zn 0.52649(5) 0.19061(4) 0.90467(3) 0.03771(15) Uani 1 1 d . .

loop_
_atom_site_aniso_label
_atom_site_aniso_U_11
_atom_site_aniso_U_22
_atom_site_aniso_U_33
_atom_site_aniso_U_23
_atom_site_aniso_U_13
_atom_site_aniso_U_12
C1 0.033(2) 0.048(3) 0.036(2) -0.0006(19) 0.0167(19) -0.001(2)
C2 0.034(3) 0.052(3) 0.042(2) 0.003(2) 0.016(2) 0.000(2)
C3 0.053(4) 0.068(4) 0.042(3) 0.012(2) 0.020(3) -0.005(2)
C4 0.057(4) 0.091(5) 0.043(3) -0.004(3) 0.030(3) -0.007(3)
C5 0.057(4) 0.073(4) 0.048(3) -0.016(3) 0.029(3) -0.006(3)
C6 0.044(3) 0.057(3) 0.045(3) -0.010(2) 0.023(2) -0.002(2)
C7 0.057(3) 0.053(3) 0.051(3) -0.015(2) 0.025(2) 0.002(2)
C8 0.073(4) 0.038(3) 0.076(4) -0.007(3) 0.027(3) 0.015(3)
C9 0.060(4) 0.045(3) 0.067(3) 0.004(2) 0.030(3) 0.019(2)
C10 0.040(3) 0.050(3) 0.047(3) 0.008(2) 0.013(2) 0.008(2)
C11 0.053(3) 0.044(3) 0.043(2) 0.007(2) 0.024(2) 0.009(2)
C12 0.087(5) 0.044(3) 0.066(4) 0.019(3) 0.024(3) 0.009(3)
C13 0.070(4) 0.040(3) 0.131(6) -0.005(3) 0.061(4) -0.019(3)
C14 0.063(4) 0.089(5) 0.104(5) 0.032(4) 0.060(4) 0.027(4)
C15 0.042(3) 0.053(3) 0.047(3) 0.003(2) 0.026(2) 0.006(2)
C16 0.051(4) 0.080(4) 0.044(3) -0.012(3) 0.009(2) -0.003(3)
C17 0.039(3) 0.039(2) 0.039(2) 0.0003(19) 0.015(2) -0.001(2)
Cl1 0.0486(8) 0.0579(8) 0.0809(9) 0.0023(7) 0.0212(7) -0.0132(6)
Ho1 0.03348(15) 0.02897(14) 0.04060(14) 0.00089(7) 0.02107(10) 0.00042(7)
N1 0.055(3) 0.040(2) 0.055(2) -0.0074(19) 0.023(2) 0.0067(19)
N2 0.051(3) 0.032(2) 0.056(2) 0.0060(19) 0.023(2) 0.0078(19)
O1 0.052(2) 0.0369(17) 0.0380(15) 0.0006(13) 0.0263(15) 0.0032(14)
O2 0.0377(17) 0.0313(15) 0.0398(15) 0.0029(12) 0.0189(13) 0.0047(12)
O3 0.055(2) 0.0420(19) 0.0472(18) 0.0071(16) 0.0218(16) 0.0029(16)
O4 0.045(2) 0.0318(18) 0.059(2) 0.0008(14) 0.0379(17) 0.0004(13)
O5 0.057(2) 0.048(2) 0.077(2) 0.0156(19) 0.043(2) 0.0113(18)
O6 0.050(2) 0.045(2) 0.064(2) 0.0130(17) 0.0344(18) 0.0062(17)
O7 0.037(2) 0.068(2) 0.053(2) -0.0071(19) 0.0193(16) 0.0008(18)
O8 0.0344(18) 0.0375(16) 0.0434(16) -0.0023(14) 0.0176(14) -0.0014(13)
Zn1 0.0417(3) 0.0305(3) 0.0448(3) 0.0004(2) 0.0198(2) 0.0020(2)

loop_
_atom_type_symbol
_atom_type_description
_atom_type_scat_dispersion_real
_atom_type_scat_dispersion_imag
_atom_type_scat_source
C C 0.0033 0.0016 'International Tables Vol C Tables 4.2.6.8 and 6.1.1.4'
H H 0.0000 0.0000 'International Tables Vol C Tables 4.2.6.8 and 6.1.1.4'
N N 0.0061 0.0033 'International Tables Vol C Tables 4.2.6.8 and 6.1.1.4'
O O 0.0106 0.0060 'International Tables Vol C Tables 4.2.6.8 and 6.1.1.4'
Cl Cl 0.1484 0.1585 'International Tables Vol C Tables 4.2.6.8 and 6.1.1.4'
Zn Zn 0.2839 1.4301 'International Tables Vol C Tables 4.2.6.8 and 6.1.1.4'
Ho Ho -0.2175 4.6783 'International Tables Vol C Tables 4.2.6.8 and 6.1.1.4'

loop_
_geom_angle_atom_site_label_1
_geom_angle_atom_site_label_2
_geom_angle_atom_site_label_3
_geom_angle
_geom_angle_site_symmetry_1
_geom_angle_site_symmetry_3
O1 C1 C2 117.7(4) . .
O1 C1 C6 123.8(4) . .
C2 C1 C6 118.5(4) . .
C3 C2 O3 125.3(5) . .
C3 C2 C1 121.5(5) . .
O3 C2 C1 113.2(4) . .
C2 C3 C4 119.8(5) . .
C2 C3 H3 120.1 . .
C4 C3 H3 120.1 . .
C5 C4 C3 120.3(5) . .
C5 C4 H4 119.8 . .
C3 C4 H4 119.8 . .
C4 C5 C6 121.4(5) . .
C4 C5 H5 119.3 . .
C6 C5 H5 119.3 . .
C5 C6 C1 118.3(5) . .
C5 C6 C7 117.7(5) . .
C1 C6 C7 123.7(5) . .
N1 C7 C6 124.9(5) . .
N1 C7 H7 117.6 . .
C6 C7 H7 117.6 . .
N1 C8 C9 106.0(4) . .
N1 C8 H8A 110.5 . .
C9 C8 H8A 110.5 . .
N1 C8 H8B 110.5 . .
C9 C8 H8B 110.5 . .
H8A C8 H8B 108.7 . .
N2 C9 C8 109.4(5) . .
N2 C9 H9A 109.8 . .
C8 C9 H9A 109.8 . .
N2 C9 H9B 109.8 . .
C8 C9 H9B 109.8 . .
H9A C9 H9B 108.2 . .
N2 C10 C11 109.3(4) . .
N2 C10 H10A 109.8 . .
C11 C10 H10A 109.8 . .
N2 C10 H10B 109.8 . .
C11 C10 H10B 109.8 . .
H10A C10 H10B 108.3 . .
O2 C11 C10 111.9(4) . .
O2 C11 H11A 109.2 . .
C10 C11 H11A 109.2 . .
O2 C11 H11B 109.2 . .
C10 C11 H11B 109.2 . .
H11A C11 H11B 107.9 . .
O3 C12 H12A 109.5 . .
O3 C12 H12B 109.5 . .
H12A C12 H12B 109.5 . .
O3 C12 H12C 109.5 . .
H12A C12 H12C 109.5 . .
H12B C12 H12C 109.5 . .
O4 C13 H13A 109.5 . .
O4 C13 H13B 109.5 . .
H13A C13 H13B 109.5 . .
O4 C13 H13C 109.5 . .
H13A C13 H13C 109.5 . .
H13B C13 H13C 109.5 . .
C15 C14 H14A 109.5 . .
C15 C14 H14B 109.5 . .
H14A C14 H14B 109.5 . .
C15 C14 H14C 109.5 . .
H14A C14 H14C 109.5 . .
H14B C14 H14C 109.5 . .
O5 C15 O6 119.4(5) . .
O5 C15 C14 119.8(5) . .
O6 C15 C14 120.7(5) . .
C17 C16 H16A 109.5 . .
C17 C16 H16B 109.5 . .
H16A C16 H16B 109.5 . .
C17 C16 H16C 109.5 . .
H16A C16 H16C 109.5 . .
H16B C16 H16C 109.5 . .
O7 C17 O8 119.1(4) . .
O7 C17 C16 121.3(5) . .
O8 C17 C16 119.5(5) . .
O1 Ho1 O2 71.39(11) . .
O1 Ho1 O8 83.81(11) . 3_667
O2 Ho1 O8 81.80(11) . 3_667
O1 Ho1 O4 131.91(11) . .
O2 Ho1 O4 143.35(10) . .
O8 Ho1 O4 74.86(11) 3_667 .
O1 Ho1 O6 93.03(12) . .
O2 Ho1 O6 133.62(11) . .
O8 Ho1 O6 141.28(12) 3_667 .
O4 Ho1 O6 79.08(12) . .
O1 Ho1 O7 146.92(13) . .
O2 Ho1 O7 88.35(13) . .
O8 Ho1 O7 119.77(12) 3_667 .
O4 Ho1 O7 79.50(13) . .
O6 Ho1 O7 82.15(13) . .
O1 Ho1 O5 74.51(13) . .
O2 Ho1 O5 79.72(12) . .
O8 Ho1 O5 155.06(13) 3_667 .
O4 Ho1 O5 129.19(12) . .
O6 Ho1 O5 53.91(12) . .
O7 Ho1 O5 76.36(14) . .
O1 Ho1 O8 138.30(11) . .
O2 Ho1 O8 74.56(10) . .
O8 Ho1 O8 68.02(12) 3_667 .
O4 Ho1 O8 70.66(11) . .
O6 Ho1 O8 128.21(12) . .
O7 Ho1 O8 52.16(11) . .
O5 Ho1 O8 121.97(12) . .
O1 Ho1 O3 60.36(11) . .
O2 Ho1 O3 128.02(11) . .
O8 Ho1 O3 75.27(11) 3_667 .
O4 Ho1 O3 72.59(11) . .
O6 Ho1 O3 69.85(12) . .
O7 Ho1 O3 143.41(13) . .
O5 Ho1 O3 103.53(12) . .
O8 Ho1 O3 133.24(11) . .
C7 N1 C8 121.7(5) . .
C7 N1 Zn1 129.0(4) . .
C8 N1 Zn1 109.0(3) . .
C9 N2 C10 115.3(5) . .
C9 N2 Zn1 108.4(3) . .
C10 N2 Zn1 104.9(3) . .
C9 N2 H2A 100(6) . .
C10 N2 H2A 112(6) . .
Zn1 N2 H2A 117(6) . .
C1 O1 Zn1 128.7(3) . .
C1 O1 Ho1 123.1(3) . .
Zn1 O1 Ho1 102.98(12) . .
C11 O2 Zn1 109.2(3) . .
C11 O2 Ho1 129.4(3) . .
Zn1 O2 Ho1 101.58(12) . .
C2 O3 C12 118.0(4) . .
C2 O3 Ho1 109.8(3) . .
C12 O3 Ho1 127.5(3) . .
C13 O4 Ho1 129.8(3) . .
C13 O4 H4A 111(5) . .
Ho1 O4 H4A 113(5) . .
C15 O5 Ho1 92.8(3) . .
C15 O6 Ho1 93.8(3) . .
C17 O7 Ho1 98.2(3) . .
C17 O8 Ho1 155.3(3) . 3_667
C17 O8 Ho1 90.0(3) . .
Ho1 O8 Ho1 111.98(12) 3_667 .
O1 Zn1 O2 82.65(12) . .
O1 Zn1 N1 86.53(15) . .
O2 Zn1 N1 144.69(16) . .
O1 Zn1 N2 135.90(16) . .
O2 Zn1 N2 83.59(14) . .
N1 Zn1 N2 81.14(17) . .
O1 Zn1 Cl1 115.84(11) . .
O2 Zn1 Cl1 108.98(10) . .
N1 Zn1 Cl1 105.99(14) . .
N2 Zn1 Cl1 108.25(14) . .

loop_
_geom_bond_atom_site_label_1
_geom_bond_atom_site_label_2
_geom_bond_distance
_geom_bond_site_symmetry_2
C1 O1 1.326(5) .
C1 C2 1.396(7) .
C1 C6 1.408(7) .
C2 C3 1.374(7) .
C2 O3 1.379(6) .
C3 C4 1.375(8) .
C3 H3 0.9300 .
C4 C5 1.360(9) .
C4 H4 0.9300 .
C5 C6 1.405(7) .
C5 H5 0.9300 .
C6 C7 1.442(8) .
C7 N1 1.264(7) .
C7 H7 0.9300 .
C8 N1 1.474(7) .
C8 C9 1.511(9) .
C8 H8A 0.9700 .
C8 H8B 0.9700 .
C9 N2 1.454(7) .
C9 H9A 0.9700 .
C9 H9B 0.9700 .
C10 N2 1.487(7) .
C10 C11 1.502(7) .
C10 H10A 0.9700 .
C10 H10B 0.9700 .
C11 O2 1.416(5) .
C11 H11A 0.9700 .
C11 H11B 0.9700 .
C12 O3 1.416(6) .
C12 H12A 0.9600 .
C12 H12B 0.9600 .
C12 H12C 0.9600 .
C13 O4 1.412(6) .
C13 H13A 0.9600 .
C13 H13B 0.9600 .
C13 H13C 0.9600 .
C14 C15 1.488(7) .
C14 H14A 0.9600 .
C14 H14B 0.9600 .
C14 H14C 0.9600 .
C15 O5 1.245(6) .
C15 O6 1.275(6) .
C16 C17 1.489(7) .
C16 H16A 0.9600 .
C16 H16B 0.9600 .
C16 H16C 0.9600 .
C17 O7 1.245(6) .
C17 O8 1.273(6) .
Cl1 Zn1 2.2471(15) .
Ho1 O1 2.307(3) .
Ho1 O2 2.327(3) .
Ho1 O8 2.330(3) 3_667
Ho1 O4 2.363(3) .
Ho1 O6 2.381(3) .
Ho1 O7 2.385(4) .
Ho1 O5 2.420(4) .
Ho1 O8 2.543(3) .
Ho1 O3 2.729(3) .
N1 Zn1 2.065(4) .
N2 Zn1 2.137(4) .
N2 H2A 0.801(10) .
O1 Zn1 2.036(3) .
O2 Zn1 2.059(3) .
O4 H4A 0.803(10) .
O8 Ho1 2.330(3) 3_667
